data_7216695
loop_
_publ_author_name
'Pan, Zhong-Hua'
'Zhou, Jing-Wei'
'Luo, Geng-Geng'

_publ_section_title
;
 Experimental and theoretical study of enol-keto prototropic tautomerism
 and photophysics of azomethine-BODIPY dyads.
;
_journal_issue 30
_journal_name_full 'Physical chemistry chemical physics : PCCP'
_journal_page_first 16290
_journal_page_last 16301
_journal_paper_doi 10.1039/c4cp02151g
_journal_volume 16
_journal_year 2014
_chemical_formula_sum 'C30 H26 B F2 N3 O'
_chemical_formula_weight 493.35
_chemical_name_systematic
; 
 ? 
;
_space_group_IT_number 2
_symmetry_cell_setting triclinic
_symmetry_space_group_name_Hall '-P 1'
_symmetry_space_group_name_H-M 'P -1'
_atom_sites_solution_hydrogens geom
_atom_sites_solution_primary direct
_atom_sites_solution_secondary difmap
_audit_creation_method SHELXL-97
_cell_angle_alpha 102.090(7)
_cell_angle_beta 94.075(7)
_cell_angle_gamma 114.538(7)
_cell_formula_units_Z 2
_cell_length_a 9.2908(7)
_cell_length_b 10.8702(8)
_cell_length_c 13.9066(12)
_cell_measurement_reflns_used 8504
_cell_measurement_temperature 293(2)
_cell_volume 1229.41(19)
_computing_cell_refinement RAPID-AUTO
_computing_data_collection 'RAPID-AUTO (Rigaku Corporation, 1998)'
_computing_structure_refinement 'SHELXL-97 (Sheldrick, 1997)'
_computing_structure_solution 'SHELXS-97 (Sheldrick, 1990)'
_diffrn_ambient_temperature 293(2)
_diffrn_measured_fraction_theta_full 0.999
_diffrn_measured_fraction_theta_max 0.999
_diffrn_measurement_device_type 'Rigaku RAXIS-RAPID'
_diffrn_measurement_method '\w scan'
_diffrn_radiation_monochromator graphite
_diffrn_radiation_source 'fine-focus sealed tube'
_diffrn_radiation_type MoK\a
_diffrn_radiation_wavelength 0.71073
_diffrn_reflns_av_R_equivalents 0.0189
_diffrn_reflns_av_sigmaI/netI 0.0362
_diffrn_reflns_limit_h_max 11
_diffrn_reflns_limit_h_min -11
_diffrn_reflns_limit_k_max 13
_diffrn_reflns_limit_k_min -13
_diffrn_reflns_limit_l_max 17
_diffrn_reflns_limit_l_min -14
_diffrn_reflns_number 8504
_diffrn_reflns_theta_full 26.00
_diffrn_reflns_theta_max 26.00
_diffrn_reflns_theta_min 2.81
_exptl_absorpt_coefficient_mu 0.091
_exptl_absorpt_correction_T_max 0.9891
_exptl_absorpt_correction_T_min 0.9731
_exptl_absorpt_process_details 'ABSCOR (Higashi, 1995)'
_exptl_crystal_colour red
_exptl_crystal_density_diffrn 1.333
_exptl_crystal_density_method 'not measured'
_exptl_crystal_F_000 516
_exptl_crystal_size_max 0.30
_exptl_crystal_size_mid 0.25
_exptl_crystal_size_min 0.12
_refine_diff_density_max 0.197
_refine_diff_density_min -0.221
_refine_diff_density_rms 0.037
_refine_ls_extinction_method none
_refine_ls_goodness_of_fit_ref 1.027
_refine_ls_hydrogen_treatment mixed
_refine_ls_matrix_type full
_refine_ls_number_parameters 342
_refine_ls_number_reflns 4842
_refine_ls_number_restraints 0
_refine_ls_restrained_S_all 1.027
_refine_ls_R_factor_all 0.0556
_refine_ls_R_factor_gt 0.0397
_refine_ls_shift/su_max 0.000
_refine_ls_shift/su_mean 0.000
_refine_ls_structure_factor_coef Fsqd
_refine_ls_weighting_details 'calc w=1/[\s^2^(Fo^2^)+(0.0511P)^2^+0.1344P] where P=(Fo^2^+2Fc^2^)/3'
_refine_ls_weighting_scheme calc
_refine_ls_wR_factor_gt 0.0969
_refine_ls_wR_factor_ref 0.1045
_reflns_number_gt 3787
_reflns_number_total 4842
_reflns_threshold_expression >2sigma(I)
_cod_data_source_file c4cp02151g2.cif
_cod_data_source_block 2
_cod_depositor_comments 'Adding full bibliography for 7216694--7216695.cif.'
_cod_original_cell_volume 1229.41(17)
_cod_original_sg_symbol_H-M P-1
_cod_database_code 7216695

loop_
_symmetry_equiv_pos_as_xyz
'x, y, z'
'-x, -y, -z'

loop_
_atom_site_label
_atom_site_type_symbol
_atom_site_fract_x
_atom_site_fract_y
_atom_site_fract_z
_atom_site_U_iso_or_equiv
_atom_site_adp_type
_atom_site_occupancy
_atom_site_symmetry_multiplicity
_atom_site_calc_flag
_atom_site_refinement_flags
C1 C 1.26990(19) 1.93406(16) 1.00886(12) 0.0372(4) Uani 1 1 d .
H1A H 1.3558 2.0102 1.0527 0.045 Uiso 1 1 calc R
C2 C 1.1561(2) 1.95565(17) 0.95820(13) 0.0421(4) Uani 1 1 d .
H2A H 1.1647 2.0457 0.9662 0.050 Uiso 1 1 calc R
C3 C 1.0250(2) 1.84000(18) 0.89337(13) 0.0418(4) Uani 1 1 d .
H3A H 0.9455 1.8538 0.8592 0.050 Uiso 1 1 calc R
C4 C 1.01265(18) 1.70800(16) 0.87985(11) 0.0317(4) Uani 1 1 d .
H4A H 0.9249 1.6334 0.8362 0.038 Uiso 1 1 calc R
C5 C 1.12921(17) 1.68157(15) 0.93017(10) 0.0252(3) Uani 1 1 d .
C6 C 1.12417(16) 1.54425(14) 0.91563(10) 0.0238(3) Uani 1 1 d .
C7 C 1.24901(17) 1.52928(16) 0.96713(11) 0.0287(3) Uani 1 1 d .
C8 C 1.37905(18) 1.64853(17) 1.03270(12) 0.0369(4) Uani 1 1 d .
H8A H 1.4620 1.6381 1.0659 0.044 Uiso 1 1 calc R
C9 C 1.38341(18) 1.77681(17) 1.04724(11) 0.0361(4) Uani 1 1 d .
H9A H 1.4687 1.8530 1.0916 0.043 Uiso 1 1 calc R
C10 C 1.26111(17) 1.79880(15) 0.99660(10) 0.0291(3) Uani 1 1 d .
C11 C 0.99620(16) 1.42381(15) 0.84652(10) 0.0245(3) Uani 1 1 d .
H11A H 0.9143 1.4348 0.8125 0.029 Uiso 1 1 calc R
C12 C 0.87180(16) 1.18197(14) 0.75953(10) 0.0231(3) Uani 1 1 d .
C13 C 0.74310(18) 1.18055(16) 0.70071(12) 0.0315(4) Uani 1 1 d .
H13A H 0.7298 1.2620 0.7075 0.038 Uiso 1 1 calc R
C14 C 0.63516(17) 1.05811(15) 0.63224(11) 0.0304(4) Uani 1 1 d .
H14A H 0.5492 1.0582 0.5937 0.037 Uiso 1 1 calc R
C15 C 0.65178(15) 0.93532(14) 0.61959(10) 0.0221(3) Uani 1 1 d .
C16 C 0.77952(17) 0.93654(15) 0.67857(11) 0.0293(3) Uani 1 1 d .
H16A H 0.7926 0.8550 0.6716 0.035 Uiso 1 1 calc R
C17 C 0.88757(17) 1.05855(15) 0.74774(11) 0.0285(3) Uani 1 1 d .
H17A H 0.9723 1.0578 0.7870 0.034 Uiso 1 1 calc R
C18 C 0.53623(15) 0.80103(14) 0.54642(10) 0.0208(3) Uani 1 1 d .
C19 C 0.57289(15) 0.76446(14) 0.45191(10) 0.0219(3) Uani 1 1 d .
C20 C 0.69505(16) 0.83956(15) 0.40176(11) 0.0271(3) Uani 1 1 d .
C21 C 0.81517(18) 0.99144(16) 0.43425(13) 0.0357(4) Uani 1 1 d .
H21A H 0.8894 1.0102 0.3885 0.054 Uiso 1 1 calc R
H21B H 0.8728 1.0119 0.5001 0.054 Uiso 1 1 calc R
H21C H 0.7600 1.0491 0.4348 0.054 Uiso 1 1 calc R
C22 C 0.67578(18) 0.74712(17) 0.31168(12) 0.0337(4) Uani 1 1 d .
H22A H 0.7397 0.7670 0.2632 0.040 Uiso 1 1 calc R
C23 C 0.54504(17) 0.61889(16) 0.30482(11) 0.0293(3) Uani 1 1 d .
C24 C 0.4805(2) 0.48697(17) 0.22273(12) 0.0391(4) Uani 1 1 d .
H24A H 0.4752 0.4111 0.2497 0.059 Uiso 1 1 calc R
H24B H 0.5500 0.4980 0.1740 0.059 Uiso 1 1 calc R
H24C H 0.3748 0.4668 0.1916 0.059 Uiso 1 1 calc R
C25 C 0.18991(17) 0.50724(16) 0.56371(11) 0.0293(3) Uani 1 1 d .
C26 C 0.06716(18) 0.35896(16) 0.52178(13) 0.0380(4) Uani 1 1 d .
H26A H 0.0251 0.3452 0.4533 0.057 Uiso 1 1 calc R
H26B H -0.0186 0.3390 0.5595 0.057 Uiso 1 1 calc R
H26C H 0.1160 0.2973 0.5255 0.057 Uiso 1 1 calc R
C27 C 0.21014(18) 0.59582(17) 0.65723(12) 0.0362(4) Uani 1 1 d .
H27A H 0.1454 0.5731 0.7049 0.043 Uiso 1 1 calc R
C28 C 0.34077(17) 0.72195(16) 0.66763(11) 0.0312(4) Uani 1 1 d .
C29 C 0.4008(2) 0.8452(2) 0.75742(13) 0.0507(5) Uani 1 1 d .
H29A H 0.3387 0.8200 0.8086 0.076 Uiso 1 1 calc R
H29B H 0.3903 0.9219 0.7392 0.076 Uiso 1 1 calc R
H29C H 0.5118 0.8725 0.7820 0.076 Uiso 1 1 calc R
C30 C 0.40228(16) 0.71035(14) 0.57673(10) 0.0230(3) Uani 1 1 d .
B1 B 0.32373(19) 0.51997(17) 0.40762(12) 0.0243(4) Uani 1 1 d .
N1 N 0.99198(14) 1.30087(12) 0.83049(9) 0.0265(3) Uani 1 1 d .
N2 N 0.48111(13) 0.62984(12) 0.38871(8) 0.0231(3) Uani 1 1 d .
N3 N 0.30403(13) 0.57603(11) 0.51432(8) 0.0228(3) Uani 1 1 d .
F1 F 0.32618(11) 0.39175(9) 0.39580(7) 0.0393(2) Uani 1 1 d .
F2 F 0.19482(9) 0.50448(9) 0.33946(6) 0.0348(2) Uani 1 1 d .
O1 O 1.25232(13) 1.40626(12) 0.95612(9) 0.0389(3) Uani 1 1 d .
H1B H 1.149(3) 1.336(2) 0.9081(18) 0.088(8) Uiso 1 1 d .

loop_
_atom_site_aniso_label
_atom_site_aniso_U_11
_atom_site_aniso_U_22
_atom_site_aniso_U_33
_atom_site_aniso_U_23
_atom_site_aniso_U_13
_atom_site_aniso_U_12
C1 0.0405(9) 0.0242(8) 0.0283(8) -0.0043(7) 0.0033(7) 0.0024(7)
C2 0.0533(11) 0.0232(8) 0.0439(10) 0.0001(7) 0.0067(8) 0.0158(8)
C3 0.0456(10) 0.0335(9) 0.0448(10) 0.0045(8) 0.0009(8) 0.0198(8)
C4 0.0295(8) 0.0252(8) 0.0309(8) -0.0007(6) -0.0009(6) 0.0079(6)
C5 0.0272(7) 0.0235(7) 0.0178(7) 0.0016(6) 0.0068(6) 0.0058(6)
C6 0.0237(7) 0.0232(7) 0.0180(7) 0.0040(6) 0.0058(6) 0.0044(6)
C7 0.0268(8) 0.0282(8) 0.0258(8) 0.0069(6) 0.0039(6) 0.0071(6)
C8 0.0297(8) 0.0372(9) 0.0326(9) 0.0067(7) -0.0062(7) 0.0072(7)
C9 0.0316(8) 0.0301(9) 0.0261(8) -0.0013(7) -0.0045(7) -0.0002(7)
C10 0.0321(8) 0.0254(8) 0.0193(7) 0.0011(6) 0.0054(6) 0.0047(6)
C11 0.0238(7) 0.0243(8) 0.0204(7) 0.0046(6) 0.0040(6) 0.0064(6)
C12 0.0235(7) 0.0190(7) 0.0211(7) 0.0037(6) 0.0039(6) 0.0048(6)
C13 0.0341(8) 0.0209(8) 0.0361(9) 0.0010(7) -0.0037(7) 0.0135(6)
C14 0.0280(8) 0.0257(8) 0.0328(8) 0.0020(7) -0.0070(6) 0.0120(6)
C15 0.0209(7) 0.0189(7) 0.0231(7) 0.0045(6) 0.0028(6) 0.0062(6)
C16 0.0289(8) 0.0189(7) 0.0369(9) 0.0048(6) -0.0014(7) 0.0099(6)
C17 0.0247(7) 0.0246(8) 0.0326(8) 0.0065(6) -0.0039(6) 0.0094(6)
C18 0.0210(7) 0.0176(7) 0.0241(7) 0.0050(6) 0.0007(6) 0.0095(6)
C19 0.0214(7) 0.0186(7) 0.0244(7) 0.0046(6) 0.0007(6) 0.0086(6)
C20 0.0224(7) 0.0276(8) 0.0328(8) 0.0101(7) 0.0050(6) 0.0115(6)
C21 0.0276(8) 0.0320(9) 0.0419(10) 0.0120(7) 0.0098(7) 0.0061(7)
C22 0.0312(8) 0.0399(9) 0.0309(9) 0.0106(7) 0.0126(7) 0.0149(7)
C23 0.0310(8) 0.0334(9) 0.0248(8) 0.0047(7) 0.0051(6) 0.0169(7)
C24 0.0464(10) 0.0382(10) 0.0278(8) -0.0005(7) 0.0067(7) 0.0182(8)
C25 0.0246(7) 0.0281(8) 0.0290(8) 0.0109(7) 0.0005(6) 0.0048(6)
C26 0.0322(8) 0.0274(9) 0.0429(10) 0.0124(7) 0.0020(7) 0.0015(7)
C27 0.0317(8) 0.0398(10) 0.0269(8) 0.0101(7) 0.0084(7) 0.0049(7)
C28 0.0281(8) 0.0343(9) 0.0217(8) 0.0044(6) 0.0016(6) 0.0067(7)
C29 0.0473(10) 0.0508(11) 0.0268(9) -0.0056(8) 0.0116(8) 0.0027(9)
C30 0.0231(7) 0.0192(7) 0.0215(7) 0.0021(6) -0.0010(6) 0.0068(6)
B1 0.0261(8) 0.0183(8) 0.0241(8) 0.0025(7) -0.0014(7) 0.0079(7)
N1 0.0261(6) 0.0204(6) 0.0250(6) 0.0021(5) 0.0016(5) 0.0049(5)
N2 0.0253(6) 0.0215(6) 0.0208(6) 0.0028(5) 0.0014(5) 0.0103(5)
N3 0.0216(6) 0.0180(6) 0.0228(6) 0.0046(5) -0.0010(5) 0.0043(5)
F1 0.0518(6) 0.0201(5) 0.0450(6) 0.0056(4) 0.0102(4) 0.0160(4)
F2 0.0281(5) 0.0388(5) 0.0264(5) 0.0048(4) -0.0053(4) 0.0078(4)
O1 0.0338(6) 0.0309(6) 0.0465(7) 0.0077(5) -0.0047(5) 0.0122(5)

loop_
_atom_type_symbol
_atom_type_description
_atom_type_scat_dispersion_real
_atom_type_scat_dispersion_imag
_atom_type_scat_source
C C 0.0033 0.0016 'International Tables Vol C Tables 4.2.6.8 and 6.1.1.4'
H H 0.0000 0.0000 'International Tables Vol C Tables 4.2.6.8 and 6.1.1.4'
B B 0.0013 0.0007 'International Tables Vol C Tables 4.2.6.8 and 6.1.1.4'
N N 0.0061 0.0033 'International Tables Vol C Tables 4.2.6.8 and 6.1.1.4'
O O 0.0106 0.0060 'International Tables Vol C Tables 4.2.6.8 and 6.1.1.4'
F F 0.0171 0.0103 'International Tables Vol C Tables 4.2.6.8 and 6.1.1.4'

loop_
_geom_angle_atom_site_label_1
_geom_angle_atom_site_label_2
_geom_angle_atom_site_label_3
_geom_angle
C2 C1 C10 121.57(14)
C1 C2 C3 119.03(16)
C4 C3 C2 120.93(16)
C3 C4 C5 121.71(14)
C4 C5 C10 117.24(14)
C4 C5 C6 123.68(13)
C10 C5 C6 119.05(13)
C7 C6 C11 119.69(13)
C7 C6 C5 119.41(13)
C11 C6 C5 120.86(13)
O1 C7 C6 122.31(13)
O1 C7 C8 117.59(13)
C6 C7 C8 120.10(14)
C9 C8 C7 120.68(14)
C8 C9 C10 121.82(14)
C1 C10 C9 121.53(14)
C1 C10 C5 119.51(14)
C9 C10 C5 118.94(14)
N1 C11 C6 121.76(13)
C17 C12 C13 118.50(13)
C17 C12 N1 116.14(12)
C13 C12 N1 125.35(13)
C14 C13 C12 119.96(14)
C13 C14 C15 121.60(13)
C14 C15 C16 118.44(13)
C14 C15 C18 122.74(12)
C16 C15 C18 118.81(12)
C17 C16 C15 120.30(14)
C16 C17 C12 121.20(13)
C30 C18 C19 121.48(12)
C30 C18 C15 119.18(12)
C19 C18 C15 119.12(12)
N2 C19 C18 119.96(12)
N2 C19 C20 107.71(12)
C18 C19 C20 132.32(13)
C22 C20 C19 106.10(13)
C22 C20 C21 125.45(14)
C19 C20 C21 128.31(14)
C20 C22 C23 109.15(13)
N2 C23 C22 108.55(13)
N2 C23 C24 122.75(14)
C22 C23 C24 128.69(14)
N3 C25 C27 108.96(13)
N3 C25 C26 123.28(14)
C27 C25 C26 127.75(14)
C28 C27 C25 109.14(14)
C27 C28 C30 106.19(13)
C27 C28 C29 125.32(15)
C30 C28 C29 128.49(14)
C18 C30 N3 120.25(12)
C18 C30 C28 132.16(13)
N3 C30 C28 107.51(12)
F1 B1 F2 108.82(12)
F1 B1 N3 111.02(12)
F2 B1 N3 109.32(12)
F1 B1 N2 111.30(12)
F2 B1 N2 109.01(12)
N3 B1 N2 107.34(11)
C11 N1 C12 122.93(12)
C23 N2 C19 108.45(12)
C23 N2 B1 126.19(12)
C19 N2 B1 125.05(12)
C25 N3 C30 108.20(12)
C25 N3 B1 126.62(12)
C30 N3 B1 125.17(11)

loop_
_geom_bond_atom_site_label_1
_geom_bond_atom_site_label_2
_geom_bond_distance
C1 C2 1.356(2)
C1 C10 1.411(2)
C2 C3 1.405(2)
C3 C4 1.362(2)
C4 C5 1.407(2)
C5 C10 1.4240(19)
C5 C6 1.444(2)
C6 C7 1.404(2)
C6 C11 1.4384(19)
C7 O1 1.3272(18)
C7 C8 1.421(2)
C8 C9 1.349(2)
C9 C10 1.424(2)
C11 N1 1.2913(18)
C12 C17 1.387(2)
C12 C13 1.393(2)
C12 N1 1.4147(17)
C13 C14 1.382(2)
C14 C15 1.383(2)
C15 C16 1.3876(19)
C15 C18 1.4965(18)
C16 C17 1.384(2)
C18 C30 1.3885(19)
C18 C19 1.3995(19)
C19 N2 1.3997(17)
C19 C20 1.422(2)
C20 C22 1.379(2)
C20 C21 1.504(2)
C22 C23 1.396(2)
C23 N2 1.3517(18)
C23 C24 1.491(2)
C25 N3 1.3473(18)
C25 C27 1.394(2)
C25 C26 1.491(2)
C27 C28 1.372(2)
C28 C30 1.427(2)
C28 C29 1.498(2)
C30 N3 1.4029(17)
B1 F1 1.3788(18)
B1 F2 1.4020(17)
B1 N3 1.536(2)
B1 N2 1.539(2)
